data_4304421
loop_
_publ_author_name
'Diana F\"orster'
'Christian B. H\"ubschle'
'Peter Luger'
'Thomas H\"ugle'
'Dieter Lentz'

_publ_contact_author
;
    Prof. Dr. Dieter Lentz
     Institute of Chemistry and Biochemistry/ Inorganic Chemistry
     Free University of Berlin
     Fabeckstr. 34-36
     14195 Berlin
     Germany
;
_publ_contact_author_email lentz@chemie.fu-berlin.de
_publ_contact_author_fax 0049-30-838-53331
_publ_contact_author_phone 0049-30-838-52695
_publ_section_title
;
On the 2-Electron 3-Center B-H-B Bond: Charge Density Determination of
Tetraborane(10)
;
_journal_name_full 'Inorganic Chemistry'
_journal_page_first 1874
_journal_page_last 1876
_journal_paper_doi 10.1021/ic701924r
_journal_volume 47
_journal_year 2008
_chemical_formula_moiety ' B4 H10'
_chemical_formula_sum 'B4 H10'
_chemical_formula_weight 53.32
_chemical_name_common Tetraborane
_chemical_name_systematic
;
 arachno-tetraborane(10)
;
_space_group_IT_number 14
_symmetry_cell_setting monoclinic
_symmetry_space_group_name_Hall '-P 2yn'
_symmetry_space_group_name_H-M 'P 1 21/n 1'
_audit_creation_method SHELXL-97
_cell_angle_alpha 90.00
_cell_angle_beta 106.037(6)
_cell_angle_gamma 90.00
_cell_formula_units_Z 4
_cell_length_a 5.7890(16)
_cell_length_b 10.135(3)
_cell_length_c 8.690(2)
_cell_measurement_temperature 98(2)
_cell_volume 490.0(2)
_computing_cell_refinement 'SAINT (BRUKER-AXS)'
_computing_data_collection 'SMART (BRUKER-AXS)'
_computing_data_reduction 'SAINT (BRUKER-AXS)'
_computing_molecular_graphics 'Koritsanszky et al, (2003)'
_computing_publication_material 'Koritsanszky et al, (2003)'
_computing_structure_refinement 'Koritsanszky et al, (2003)'
_computing_structure_solution 'SHELXS-97 (Sheldrick, 1990)'
_diffrn_ambient_temperature 98(2)
_diffrn_measured_fraction_theta_full 0.941
_diffrn_measured_fraction_theta_max 0.941
_diffrn_measurement_device_type
;
SMART-1000 on Bruker device
;
_diffrn_measurement_method \w
_diffrn_radiation_monochromator graphite
_diffrn_radiation_source 'sealed tube'
_diffrn_radiation_type MoK\a
_diffrn_radiation_wavelength 0.71073
_diffrn_reflns_av_R_equivalents 0.0504
_diffrn_reflns_limit_h_max 12
_diffrn_reflns_limit_h_min -12
_diffrn_reflns_limit_k_max 18
_diffrn_reflns_limit_k_min -21
_diffrn_reflns_limit_l_max 19
_diffrn_reflns_limit_l_min -17
_diffrn_reflns_number 26256
_diffrn_reflns_theta_full 52.31
_diffrn_reflns_theta_max 52.31
_diffrn_reflns_theta_min 3.16
_exptl_absorpt_coefficient_mu 0.027
_exptl_absorpt_correction_type none
_exptl_crystal_colour colorless
_exptl_crystal_density_diffrn 0.723
_exptl_crystal_density_method 'not measured'
_exptl_crystal_description cylindric
_exptl_crystal_F_000 120
_exptl_crystal_size_max 3.0
_exptl_crystal_size_mid 0.5
_exptl_crystal_size_min 0.5
_refine_diff_density_max 0.126
_refine_diff_density_min -0.226
_refine_diff_density_rms 0.032
_refine_ls_extinction_method none
_refine_ls_goodness_of_fit_ref 1.1304
_refine_ls_hydrogen_treatment mixed
_refine_ls_matrix_type full
_refine_ls_number_parameters 101
_refine_ls_number_reflns 3251
_refine_ls_number_restraints 0
_refine_ls_R_factor_all 0.0542
_refine_ls_R_factor_gt 0.0312
_refine_ls_shift/su_max 0.0005
_refine_ls_structure_factor_coef F
_refine_ls_weighting_details
;
     calc w1 = 1/[s^2^(Fo)]
;
_refine_ls_weighting_scheme calc
_refine_ls_wR_factor_ref 0.0343
_reflns_number_gt 3251
_reflns_number_total 5320
_reflns_threshold_expression >3sigma(I)
_cod_data_source_file ic701924r-file003.cif
_cod_data_source_block shelx
_cod_depositor_comments
;
 Marking atom 'DUM0' as a dummy atom.

 Antanas Vaitkus,
 2017-02-20

The following automatic conversions were performed:
'_symmetry_cell_setting' value 'Monoclinic' changed to 'monoclinic'
according to '/home/saulius/struct/CIF-dictionaries/cif_core.dic'
dictionary named 'cif_core.dic' version 2.4.1 from 2010-06-29.

Automatic conversion script
Id: cif_fix_enum 1527 2010-12-29 10:47:43Z saulius 
;
_cod_original_sg_symbol_H-M 'P 21/n'
_cod_original_formula_sum 'B4 H10 '
_cod_database_code 4304421

loop_
_symmetry_equiv_pos_as_xyz
'x, y, z'
'-x+1/2, y+1/2, -z+1/2'
'-x, -y, -z'
'x-1/2, -y-1/2, z-1/2'

loop_
_atom_local_axes_label
_atom_local_axes_atom0
_atom_local_axes_ax1
_atom_local_axes_atom1
_atom_local_axes_atom2
_atom_local_axes_ax2
B(1) B(3) X B(1) H(2) Y
B(2) B(4) X B(2) H(9) Y
B(3) B(1) X B(3) H(7) Y
B(4) B(2) X B(4) H(4) Y
H(1) B(1) Z H(1) H(2) Y
H(2) B(1) Z H(2) H(3) Y
H(3) B(4) X H(3) B(1) Y
H(4) B(4) Z H(4) H(5) Y
H(5) B(4) X H(5) B(3) Y
H(6) B(3) Z H(6) H(7) Y
H(7) B(3) Z H(7) H(6) Y
H(8) B(2) X H(8) B(3) Y
H(9) B(2) Z H(9) H(8) Y
H(10) B(2) X H(10) B(1) Y

loop_
_atom_rho_multipole_label
_atom_rho_multipole_coeff_Pv
_atom_rho_multipole_coeff_P00
_atom_rho_multipole_coeff_P11
_atom_rho_multipole_coeff_P1-1
_atom_rho_multipole_coeff_P10
_atom_rho_multipole_coeff_P20
_atom_rho_multipole_coeff_P21
_atom_rho_multipole_coeff_P2-1
_atom_rho_multipole_coeff_P22
_atom_rho_multipole_coeff_P2-2
_atom_rho_multipole_coeff_P30
_atom_rho_multipole_coeff_P31
_atom_rho_multipole_coeff_P3-1
_atom_rho_multipole_coeff_P32
_atom_rho_multipole_coeff_P3-2
_atom_rho_multipole_coeff_P33
_atom_rho_multipole_coeff_P3-3
_atom_rho_multipole_coeff_P40
_atom_rho_multipole_coeff_P41
_atom_rho_multipole_coeff_P4-1
_atom_rho_multipole_coeff_P42
_atom_rho_multipole_coeff_P4-2
_atom_rho_multipole_coeff_P43
_atom_rho_multipole_coeff_P4-3
_atom_rho_multipole_coeff_P44
_atom_rho_multipole_coeff_P4-4
_atom_rho_multipole_kappa_prime
_atom_rho_multipole_kappa_dprime0
_atom_rho_multipole_kappa_dprime1
_atom_rho_multipole_kappa_dprime2
_atom_rho_multipole_kappa_dprime3
_atom_rho_multipole_kappa_dprime4
B(1) 2.06(10) 0.00 -0.021(8) 0.053(8) 0.00 -0.148(8) 0.00 0.00 -0.113(6) 0.015(6) 0.00 0.065(7) -0.024(7) 0.00 0.00 -0.007(6) -0.076(7) 0.032(9) 0.00 0.00 -0.020(8) 0.004(9) 0.00 0.00 0.011(8) -0.009(7) 1.160(15) 1.49 1.49 1.49 1.49 1.49
B(2) 2.93(9) 0.00 0.021(16) 0.070(18) 0.00 -0.140(10) 0.00 0.00 -0.087(10) -0.063(10) 0.00 -0.020(10) -0.205(13) 0.00 0.00 0.177(10) -0.059(8) -0.022(13) 0.00 0.00 0.002(13) 0.004(13) 0.00 0.00 -0.004(10) -0.027(11) 1.095(9) 1.05 1.05 1.05 1.05 1.05
B(3) 2.06 0.00 -0.02 0.05 0.00 -0.15 0.00 0.00 -0.11 0.01 0.00 0.06 -0.02 0.00 0.00 -0.01 -0.08 0.03 0.00 0.00 -0.02 0.00 0.00 0.00 0.01 -0.01 1.160(15) 1.49 1.49 1.49 1.49 1.49
B(4) 2.93 0.00 0.02 0.07 0.00 -0.14 0.00 0.00 -0.09 -0.06 0.00 -0.02 -0.20 0.00 0.00 0.18 -0.06 -0.02 0.00 0.00 0.00 0.00 0.00 0.00 0.00 -0.03 1.095(9) 1.05 1.05 1.05 1.05 1.05
H(1) 1.48(4) 0.00 0.00 0.00 0.33(2) 0.12(2) 0.00 0.00 0.00 0.00 0.00 0.00 0.00 0.00 0.00 0.00 0.00 0.00 0.00 0.00 0.00 0.00 0.00 0.00 0.00 0.00 1.04(2) 0.94 0.94 0.94 0.94 0.94
H(2) 1.40(4) 0.00 0.00 0.00 0.219(19) 0.075(17) 0.00 0.00 0.00 0.00 0.00 0.00 0.00 0.00 0.00 0.00 0.00 0.00 0.00 0.00 0.00 0.00 0.00 0.00 0.00 0.00 1.04(2) 0.94 0.94 0.94 0.94 0.94
H(3) 1.03(4) 0.00 0.159(14) 0.115(11) 0.008(5) -0.055(11) -0.007(7) 0.001(7) -0.016(13) 0.019(10) 0.00 0.00 0.00 0.00 0.00 0.00 0.00 0.00 0.00 0.00 0.00 0.00 0.00 0.00 0.00 0.00 1.19(3) 1.14 1.14 1.14 1.14 1.14
H(4) 1.06(5) 0.00 0.00 0.00 0.16(2) 0.032(19) 0.00 0.00 0.005(10) 0.042(11) 0.00 0.00 0.00 0.00 0.00 0.00 0.00 0.00 0.00 0.00 0.00 0.00 0.00 0.00 0.00 0.00 1.12(4) 1.05 1.05 1.05 1.05 1.05
H(5) 1.03 0.00 0.16 0.11 0.01 -0.06 -0.01 0.00 -0.02 0.02 0.00 0.00 0.00 0.00 0.00 0.00 0.00 0.00 0.00 0.00 0.00 0.00 0.00 0.00 0.00 0.00 1.19(3) 1.14 1.14 1.14 1.14 1.14
H(6) 1.48 0.00 0.00 0.00 0.33 0.12 0.00 0.00 0.00 0.00 0.00 0.00 0.00 0.00 0.00 0.00 0.00 0.00 0.00 0.00 0.00 0.00 0.00 0.00 0.00 0.00 1.04(2) 0.94 0.94 0.94 0.94 0.94
H(7) 1.40 0.00 0.00 0.00 0.22 0.07 0.00 0.00 0.00 0.00 0.00 0.00 0.00 0.00 0.00 0.00 0.00 0.00 0.00 0.00 0.00 0.00 0.00 0.00 0.00 0.00 1.04(2) 0.94 0.94 0.94 0.94 0.94
H(8) 1.03 0.00 0.16 0.11 0.01 -0.06 -0.01 0.00 -0.02 0.02 0.00 0.00 0.00 0.00 0.00 0.00 0.00 0.00 0.00 0.00 0.00 0.00 0.00 0.00 0.00 0.00 1.19(3) 1.14 1.14 1.14 1.14 1.14
H(9) 1.06 0.00 0.00 0.00 0.16 0.03 0.00 0.00 0.00 0.04 0.00 0.00 0.00 0.00 0.00 0.00 0.00 0.00 0.00 0.00 0.00 0.00 0.00 0.00 0.00 0.00 1.12(4) 1.05 1.05 1.05 1.05 1.05
H(10) 1.03 0.00 0.16 0.11 0.01 -0.06 -0.01 0.00 -0.02 0.02 0.00 0.00 0.00 0.00 0.00 0.00 0.00 0.00 0.00 0.00 0.00 0.00 0.00 0.00 0.00 0.00 1.19(3) 1.14 1.14 1.14 1.14 1.14

loop_
_atom_site_aniso_label
_atom_site_aniso_U_11
_atom_site_aniso_U_22
_atom_site_aniso_U_33
_atom_site_aniso_U_12
_atom_site_aniso_U_13
_atom_site_aniso_U_23
B(1) 0.0244(1) 0.0225(1) 0.0214(1) -0.0011(1) 0.0093(1) -0.0002(1)
B(2) 0.0214(1) 0.0190(1) 0.0222(1) -0.0008(1) 0.0077(1) 0.0040(1)
B(3) 0.0214(1) 0.0245(1) 0.0266(2) 0.0039(1) 0.0070(1) 0.0008(1)
B(4) 0.0194(1) 0.0190(1) 0.0216(1) -0.0023(1) 0.0038(1) -0.0014(1)

loop_
_atom_site_label
_atom_site_type_symbol
_atom_site_fract_x
_atom_site_fract_y
_atom_site_fract_z
_atom_site_occupancy
_atom_site_U_iso_or_equiv
_atom_site_calc_flag
B(1) B 0.17556(7) -0.20368(4) 0.61382(5) 1.0000 0.023 ?
B(2) B 0.01364(6) -0.23012(3) 0.76730(4) 1.0000 0.021 ?
B(3) B -0.15492(6) -0.07237(4) 0.74455(5) 1.0000 0.025 ?
B(4) B 0.17440(5) -0.08570(3) 0.77597(4) 1.0000 0.021 ?
H(1) H 0.35663 -0.26359 0.63584 1.0000 0.052(3) ?
H(2) H 0.06086 -0.17869 0.48210 1.0000 0.047(3) ?
H(3) H 0.25812 -0.07340 0.65744 1.0000 0.051(3) ?
H(4) H 0.33024 -0.06821 0.89439 1.0000 0.047(4) ?
H(5) H 0.03734 0.01277 0.73926 1.0000 0.052(3) ?
H(6) H -0.21179 -0.03953 0.85917 1.0000 0.059(3) ?
H(7) H -0.27913 -0.04267 0.61699 1.0000 0.052(3) ?
H(8) H -0.20949 -0.20907 0.72642 1.0000 0.053(3) ?
H(9) H 0.07157 -0.29773 0.88209 1.0000 0.050(5) ?
H(10) H 0.00634 -0.29509 0.64245 1.0000 0.049(3) ?
DUM0 . 0.00000 0.00000 0.00000 . . dum

loop_
_atom_type_symbol
_atom_type_description
_atom_type_scat_dispersion_real
_atom_type_scat_dispersion_imag
_atom_type_scat_source
B B 0.0013 0.0007 'International Tables Vol C Tables 4.2.6.8 and 6.1.1.4'
H H 0.0000 0.0000 'International Tables Vol C Tables 4.2.6.8 and 6.1.1.4'

loop_
_geom_angle_atom_site_label_1
_geom_angle_atom_site_label_2
_geom_angle_atom_site_label_3
_geom_angle
_geom_angle_site_symmetry_1
_geom_angle_site_symmetry_2
_geom_angle_site_symmetry_3
_geom_angle_publ_flag
H(1) B(1) H(2) 120.24(3) 1_555 1_555 1_555 yes
B(4) B(2) H(8) 111.56(2) 1_555 1_555 1_555 yes
B(4) B(2) H(9) 115.59(3) 1_555 1_555 1_555 yes
B(4) B(2) H(10) 111.74(2) 1_555 1_555 1_555 yes
H(8) B(2) H(9) 111.51(2) 1_555 1_555 1_555 yes
H(8) B(2) H(10) 93.31(2) 1_555 1_555 1_555 yes
H(9) B(2) H(10) 111.01(3) 1_555 1_555 1_555 yes
H(6) B(3) H(7) 118.73(3) 1_555 1_555 1_555 yes
B(2) B(4) H(3) 111.90(2) 1_555 1_555 1_555 yes
B(2) B(4) H(4) 116.04(3) 1_555 1_555 1_555 yes
B(2) B(4) H(5) 111.51(2) 1_555 1_555 1_555 yes
H(3) B(4) H(4) 108.91(2) 1_555 1_555 1_555 yes
H(3) B(4) H(5) 94.14(2) 1_555 1_555 1_555 yes
H(4) B(4) H(5) 112.22(3) 1_555 1_555 1_555 yes

loop_
_geom_bond_atom_site_label_1
_geom_bond_atom_site_label_2
_geom_bond_distance
_geom_bond_site_symmetry_1
_geom_bond_site_symmetry_2
_geom_bond_publ_flag
B(1) H(1) 1.1804(4) 1_555 1_555 yes
B(1) H(2) 1.1812(4) 1_555 1_555 yes
B(2) B(4) 1.7249(5) 1_555 1_555 yes
B(2) H(8) 1.2596(3) 1_555 1_555 yes
B(2) H(9) 1.1799(3) 1_555 1_555 yes
B(2) H(10) 1.2598(4) 1_555 1_555 yes
B(3) H(6) 1.1800(4) 1_555 1_555 yes
B(3) H(7) 1.1815(4) 1_555 1_555 yes
B(4) H(3) 1.2598(3) 1_555 1_555 yes
B(4) H(4) 1.1795(3) 1_555 1_555 yes
B(4) H(5) 1.2600(3) 1_555 1_555 yes
